data_4025858
loop_
_publ_author_name
'Muhammad Farooq Ibad'
'Obaid-Ur-Rahman Abid'
'Muhammad Adeel'
'Muhammad Nawaz'
'Verena Wolf'
'Alexander Villinger'
'Peter Langer'

_publ_contact_author_address
;
Universit\"at Rostock
Institut f\"ur Chemie
Abteilung f\"ur Organische Chemie
Albert-Einstein-Strasse 3a 
18059 Rostock
Bundesrepublik Deutschland
;
_publ_contact_author_name 'Peter Langer'
_publ_section_title
;
 Synthesis of Highly Functionalized Biaryls by Condensation of
 2-Fluoro-1,3-bis(silyloxy) 1,3-Dienes with 3-Cyanochromones and
 Subsequent Domino "Retro-Michael/Aldol/Fragmentation"
;
_journal_name_full 'Journal of Organic Chemistry'
_journal_page_first 8315
_journal_page_last 8318
_journal_paper_doi 10.1021/jo1018443
_journal_volume 75
_journal_year 2010
_chemical_formula_moiety 'C20 H19 Cl F N O4'
_chemical_formula_sum 'C20 H19 Cl F N O4'
_chemical_formula_weight 391.81
_chemical_name_systematic
;
6-butyl-4-cyano-2-fluoro-3-5-chloro-(2-ethoxycarbonyloxy)-phenole
;
_space_group_IT_number 14
_symmetry_cell_setting monoclinic
_symmetry_Int_Tables_number 14
_symmetry_space_group_name_Hall '-P 2yn'
_symmetry_space_group_name_H-M 'P 1 21/n 1'
_atom_sites_solution_hydrogens geom
_atom_sites_solution_primary direct
_atom_sites_solution_secondary difmap
_audit_author_name 'Villinger, A.'
_audit_creation_method SHELXL-97
_cell_angle_alpha 90.00
_cell_angle_beta 109.443(16)
_cell_angle_gamma 90.00
_cell_formula_units_Z 8
_cell_length_a 21.194(18)
_cell_length_b 8.813(7)
_cell_length_c 22.075(19)
_cell_measurement_reflns_used 9981
_cell_measurement_temperature 173(2)
_cell_measurement_theta_max 59.322
_cell_measurement_theta_min 6.077
_cell_volume 3888(6)
_computing_cell_refinement 'Bruker Apex V7.51A'
_computing_data_collection 'Bruker Apex V7.51A'
_computing_data_reduction 'Bruker SAINT'
_computing_molecular_graphics 'ORTEP-3v2.01 (Farrugia, 1997)'
_computing_publication_material SHELXL-97
_computing_structure_refinement 'SHELXL-97 (Sheldrick, 1997)'
_computing_structure_solution 'SHELXS-97 (Sheldrick, 1997)'
_diffrn_ambient_temperature 173(2)
_diffrn_measured_fraction_theta_full 0.994
_diffrn_measured_fraction_theta_max 0.994
_diffrn_measurement_device_type 'Bruker Apex Kappa II-CCD-diffractometer'
_diffrn_measurement_method 'phi and omega scans'
_diffrn_radiation_monochromator graphite
_diffrn_radiation_source 'sealed tube'
_diffrn_radiation_type MoK\a
_diffrn_radiation_wavelength 0.71073
_diffrn_reflns_av_R_equivalents 0.0421
_diffrn_reflns_av_sigmaI/netI 0.0497
_diffrn_reflns_limit_h_max 27
_diffrn_reflns_limit_h_min -27
_diffrn_reflns_limit_k_max 8
_diffrn_reflns_limit_k_min -11
_diffrn_reflns_limit_l_max 28
_diffrn_reflns_limit_l_min -24
_diffrn_reflns_number 35474
_diffrn_reflns_theta_full 27.50
_diffrn_reflns_theta_max 27.50
_diffrn_reflns_theta_min 3.43
_exptl_absorpt_coefficient_mu 0.231
_exptl_absorpt_correction_T_max 0.9662
_exptl_absorpt_correction_T_min 0.8627
_exptl_absorpt_correction_type multi-scan
_exptl_absorpt_process_details '(SADABS; Sheldrick, 2004)'
_exptl_crystal_colour colourless
_exptl_crystal_density_diffrn 1.339
_exptl_crystal_density_method 'not measured'
_exptl_crystal_description block
_exptl_crystal_F_000 1632
_exptl_crystal_size_max 0.66
_exptl_crystal_size_mid 0.27
_exptl_crystal_size_min 0.15
_refine_diff_density_max 0.379
_refine_diff_density_min -0.374
_refine_diff_density_rms 0.076
_refine_ls_extinction_method none
_refine_ls_goodness_of_fit_ref 1.056
_refine_ls_hydrogen_treatment mixed
_refine_ls_matrix_type full
_refine_ls_number_parameters 508
_refine_ls_number_reflns 8885
_refine_ls_number_restraints 2
_refine_ls_restrained_S_all 1.056
_refine_ls_R_factor_all 0.0935
_refine_ls_R_factor_gt 0.0517
_refine_ls_shift/su_max 0.001
_refine_ls_shift/su_mean 0.000
_refine_ls_structure_factor_coef Fsqd
_refine_ls_weighting_details 'calc w=1/[\s^2^(Fo^2^)+(0.0872P)^2^+0.0000P] where P=(Fo^2^+2Fc^2^)/3'
_refine_ls_weighting_scheme calc
_refine_ls_wR_factor_gt 0.1357
_refine_ls_wR_factor_ref 0.1510
_reflns_number_gt 5793
_reflns_number_total 8885
_reflns_threshold_expression >2\s(I)
_cod_data_source_file jo1018443_si_002_2.cif
_cod_data_source_block av_mn30
_cod_original_sg_symbol_H-M 'P 21/n'
_cod_database_code 4025858

loop_
_symmetry_equiv_pos_as_xyz
'x, y, z'
'-x+1/2, y+1/2, -z+1/2'
'-x, -y, -z'
'x-1/2, -y-1/2, z-1/2'

loop_
_atom_site_label
_atom_site_type_symbol
_atom_site_fract_x
_atom_site_fract_y
_atom_site_fract_z
_atom_site_U_iso_or_equiv
_atom_site_adp_type
_atom_site_occupancy
_atom_site_symmetry_multiplicity
_atom_site_calc_flag
_atom_site_refinement_flags
_atom_site_disorder_assembly
_atom_site_disorder_group
Cl1 Cl 1.17608(3) 0.53877(8) 0.10355(3) 0.0558(2) Uani 1 1 d . . .
F1 F 0.99246(6) 1.06039(11) 0.13881(6) 0.0315(3) Uani 1 1 d . . .
N1 N 0.97436(10) 0.4054(2) 0.17879(10) 0.0415(5) Uani 1 1 d . . .
O1 O 0.93936(8) 1.14572(16) 0.23102(7) 0.0282(3) Uani 1 1 d . . .
O2 O 0.91515(7) 0.84791(16) 0.02541(7) 0.0323(3) Uani 1 1 d . . .
O3 O 0.86817(7) 0.63859(18) 0.05194(7) 0.0365(4) Uani 1 1 d . . .
O4 O 0.81197(7) 0.85799(18) 0.02007(8) 0.0413(4) Uani 1 1 d . . .
C1 C 0.97350(9) 0.9506(2) 0.17259(9) 0.0214(4) Uani 1 1 d . . .
C2 C 0.94655(9) 0.9970(2) 0.21885(9) 0.0210(4) Uani 1 1 d . . .
C3 C 0.92688(9) 0.8885(2) 0.25527(9) 0.0214(4) Uani 1 1 d . . .
C4 C 0.93636(9) 0.7373(2) 0.24396(9) 0.0240(4) Uani 1 1 d . . .
H4 H 0.9240 0.6619 0.2686 0.029 Uiso 1 1 calc R . .
C5 C 0.96370(9) 0.6926(2) 0.19707(9) 0.0226(4) Uani 1 1 d . . .
C6 C 0.98300(9) 0.8000(2) 0.15968(9) 0.0205(4) Uani 1 1 d . . .
C7 C 0.97022(10) 0.5338(2) 0.18617(10) 0.0288(5) Uani 1 1 d . . .
C8 C 0.89592(10) 0.9343(2) 0.30496(10) 0.0274(4) Uani 1 1 d . . .
H8A H 0.9232 1.0166 0.3317 0.033 Uiso 1 1 calc R . .
H8B H 0.8977 0.8466 0.3335 0.033 Uiso 1 1 calc R . .
C9 C 0.82311(11) 0.9887(3) 0.27689(10) 0.0328(5) Uani 1 1 d . . .
H9A H 0.8218 1.0848 0.2533 0.039 Uiso 1 1 calc R . .
H9B H 0.7967 0.9123 0.2459 0.039 Uiso 1 1 calc R . .
C10 C 0.79168(12) 1.0135(4) 0.32816(12) 0.0490(6) Uani 1 1 d . . .
H10A H 0.7966 0.9197 0.3540 0.059 Uiso 1 1 calc R . .
H10B H 0.8163 1.0954 0.3572 0.059 Uiso 1 1 calc R . .
C11 C 0.71863(13) 1.0553(3) 0.30191(14) 0.0585(8) Uani 1 1 d . . .
H11A H 0.7135 1.1519 0.2787 0.088 Uiso 1 1 calc R . .
H11B H 0.7009 1.0655 0.3374 0.088 Uiso 1 1 calc R . .
H11C H 0.6940 0.9758 0.2725 0.088 Uiso 1 1 calc R . .
C12 C 1.01206(9) 0.7536(2) 0.10965(9) 0.0231(4) Uani 1 1 d . . .
C13 C 0.97748(10) 0.7746(2) 0.04454(10) 0.0267(4) Uani 1 1 d . . .
C14 C 1.00314(11) 0.7280(2) -0.00264(10) 0.0353(5) Uani 1 1 d . . .
H14 H 0.9788 0.7458 -0.0467 0.042 Uiso 1 1 calc R . .
C15 C 1.06480(11) 0.6552(3) 0.01518(11) 0.0380(5) Uani 1 1 d . . .
H15 H 1.0829 0.6214 -0.0165 0.046 Uiso 1 1 calc R . .
C16 C 1.09941(10) 0.6326(2) 0.07996(11) 0.0329(5) Uani 1 1 d . . .
C17 C 1.07395(10) 0.6813(2) 0.12714(10) 0.0272(4) Uani 1 1 d . . .
H17 H 1.0987 0.6652 0.1712 0.033 Uiso 1 1 calc R . .
C18 C 0.86444(10) 0.7675(3) 0.03401(9) 0.0286(5) Uani 1 1 d . . .
C19 C 0.75114(11) 0.7939(3) 0.02758(13) 0.0488(6) Uani 1 1 d . . .
H19A H 0.7236 0.8769 0.0358 0.059 Uiso 1 1 calc R . .
H19B H 0.7636 0.7249 0.0651 0.059 Uiso 1 1 calc R . .
C20 C 0.71127(12) 0.7089(3) -0.03077(13) 0.0507(7) Uani 1 1 d . . .
H20A H 0.6974 0.7780 -0.0676 0.076 Uiso 1 1 calc R . .
H20B H 0.6716 0.6656 -0.0240 0.076 Uiso 1 1 calc R . .
H20C H 0.7386 0.6270 -0.0391 0.076 Uiso 1 1 calc R . .
H1 H 0.955(2) 1.192(4) 0.210(2) 0.120(16) Uiso 1 1 d . . .
Cl2 Cl 0.34894(3) 0.03619(8) 0.87897(3) 0.04672(18) Uani 1 1 d . . .
F2 F 0.55175(6) 0.56448(11) 0.89200(6) 0.0276(3) Uani 1 1 d . . .
N2 N 0.57210(9) -0.08708(19) 0.85074(9) 0.0336(4) Uani 1 1 d . . .
O5 O 0.61549(7) 0.65352(15) 0.80860(7) 0.0300(3) Uani 1 1 d . . .
O6 O 0.60566(7) 0.34265(15) 1.00786(6) 0.0283(3) Uani 1 1 d . . .
O7 O 0.65950(7) 0.13938(16) 0.98530(7) 0.0329(3) Uani 1 1 d . . .
O8 O 0.71273(7) 0.35285(17) 1.03195(7) 0.0355(4) Uani 1 1 d . . .
C21 C 0.57404(9) 0.45629(19) 0.86039(9) 0.0198(4) Uani 1 1 d . . .
C22 C 0.60647(9) 0.5055(2) 0.81863(9) 0.0221(4) Uani 1 1 d . . .
C23 C 0.63030(10) 0.3991(2) 0.78391(9) 0.0248(4) Uani 1 1 d . A .
C24 C 0.61945(9) 0.2462(2) 0.79307(9) 0.0248(4) Uani 1 1 d . . .
H24 H 0.6350 0.1717 0.7703 0.030 Uiso 1 1 calc R . .
C25 C 0.58638(9) 0.2001(2) 0.83489(9) 0.0216(4) Uani 1 1 d . . .
C26 C 0.56189(9) 0.3052(2) 0.86956(8) 0.0184(4) Uani 1 1 d . . .
C27 C 0.57796(10) 0.0404(2) 0.84395(9) 0.0249(4) Uani 1 1 d . . .
C28 C 0.66596(12) 0.4565(2) 0.73977(11) 0.0358(5) Uani 1 1 d . . .
H28A H 0.7013 0.5278 0.7644 0.043 Uiso 0.724(4) 1 calc PR A 1
H28B H 0.6335 0.5153 0.7050 0.043 Uiso 0.724(4) 1 calc PR A 1
H28C H 0.7128 0.4816 0.7652 0.043 Uiso 0.276(4) 1 d PR A 2
H28D H 0.6439 0.5502 0.7182 0.043 Uiso 0.276(4) 1 d PR A 2
C29A C 0.6980(2) 0.3394(6) 0.7090(3) 0.0582(17) Uani 0.724(4) 1 d PD A 1
H29A H 0.6624 0.2857 0.6750 0.070 Uiso 0.724(4) 1 calc PR A 1
H29B H 0.7216 0.2636 0.7418 0.070 Uiso 0.724(4) 1 calc PR A 1
C30A C 0.7483(2) 0.4082(4) 0.6792(2) 0.0574(11) Uani 0.724(4) 1 d PD A 1
H30A H 0.7859 0.4542 0.7140 0.069 Uiso 0.724(4) 1 calc PR A 1
H30B H 0.7668 0.3254 0.6599 0.069 Uiso 0.724(4) 1 calc PR A 1
C31A C 0.7180(3) 0.5281(5) 0.6281(2) 0.0564(12) Uani 0.724(4) 1 d PD A 1
H31A H 0.7536 0.5758 0.6155 0.085 Uiso 0.724(4) 1 calc PR A 1
H31B H 0.6954 0.6054 0.6453 0.085 Uiso 0.724(4) 1 calc PR A 1
H31C H 0.6856 0.4802 0.5904 0.085 Uiso 0.724(4) 1 calc PR A 1
C29B C 0.6649(7) 0.3357(18) 0.6884(8) 0.0582(17) Uani 0.276(4) 1 d PD A 2
H29C H 0.6949 0.2510 0.7095 0.070 Uiso 0.276(4) 1 calc PR A 2
H29D H 0.6190 0.2944 0.6701 0.070 Uiso 0.276(4) 1 calc PR A 2
C30B C 0.6870(5) 0.3979(11) 0.6330(5) 0.0574(11) Uani 0.276(4) 1 d PD A 2
H30C H 0.6943 0.3108 0.6078 0.069 Uiso 0.276(4) 1 calc PR A 2
H30D H 0.6499 0.4589 0.6042 0.069 Uiso 0.276(4) 1 calc PR A 2
C31B C 0.7475(7) 0.4913(16) 0.6524(6) 0.0564(12) Uani 0.276(4) 1 d PD A 2
H31D H 0.7523 0.5413 0.6145 0.085 Uiso 0.276(4) 1 calc PR A 2
H31E H 0.7866 0.4268 0.6724 0.085 Uiso 0.276(4) 1 calc PR A 2
H31F H 0.7441 0.5682 0.6832 0.085 Uiso 0.276(4) 1 calc PR A 2
C32 C 0.52204(9) 0.2557(2) 0.90986(9) 0.0199(4) Uani 1 1 d . . .
C33 C 0.54381(9) 0.2727(2) 0.97659(9) 0.0234(4) Uani 1 1 d . . .
C34 C 0.50565(10) 0.2264(2) 1.01303(10) 0.0297(5) Uani 1 1 d . . .
H34 H 0.5210 0.2438 1.0581 0.036 Uiso 1 1 calc R . .
C35 C 0.44438(10) 0.1540(2) 0.98382(10) 0.0310(5) Uani 1 1 d . . .
H35 H 0.4178 0.1204 1.0084 0.037 Uiso 1 1 calc R . .
C36 C 0.42351(9) 0.1326(2) 0.91795(10) 0.0277(5) Uani 1 1 d . . .
C37 C 0.46076(9) 0.1831(2) 0.88087(9) 0.0227(4) Uani 1 1 d . . .
H37 H 0.4446 0.1683 0.8357 0.027 Uiso 1 1 calc R . .
C38 C 0.66029(10) 0.2639(2) 1.00634(9) 0.0255(4) Uani 1 1 d . . .
C39 C 0.77765(10) 0.2898(3) 1.03481(12) 0.0439(6) Uani 1 1 d . . .
H39A H 0.8083 0.3734 1.0334 0.053 Uiso 1 1 calc R . .
H39B H 0.7718 0.2239 0.9970 0.053 Uiso 1 1 calc R . .
C40 C 0.80773(13) 0.1996(3) 1.09497(13) 0.0570(7) Uani 1 1 d . . .
H40A H 0.8162 0.2663 1.1324 0.086 Uiso 1 1 calc R . .
H40B H 0.8500 0.1545 1.0949 0.086 Uiso 1 1 calc R . .
H40C H 0.7767 0.1189 1.0971 0.086 Uiso 1 1 calc R . .
H2 H 0.5989(17) 0.719(4) 0.8300(17) 0.105(13) Uiso 1 1 d . . .

loop_
_atom_site_aniso_label
_atom_site_aniso_U_11
_atom_site_aniso_U_22
_atom_site_aniso_U_33
_atom_site_aniso_U_23
_atom_site_aniso_U_13
_atom_site_aniso_U_12
Cl1 0.0422(4) 0.0655(5) 0.0642(4) 0.0036(3) 0.0236(3) 0.0247(3)
F1 0.0461(7) 0.0149(6) 0.0393(7) 0.0043(5) 0.0220(6) -0.0035(5)
N1 0.0585(13) 0.0171(10) 0.0504(12) 0.0010(9) 0.0201(10) 0.0008(9)
O1 0.0389(9) 0.0147(7) 0.0319(8) -0.0013(6) 0.0129(7) 0.0034(6)
O2 0.0277(8) 0.0336(8) 0.0349(8) 0.0041(6) 0.0094(6) 0.0037(6)
O3 0.0285(8) 0.0332(9) 0.0444(9) 0.0001(7) 0.0076(7) -0.0034(6)
O4 0.0287(8) 0.0440(10) 0.0514(10) 0.0030(8) 0.0133(7) 0.0083(7)
C1 0.0254(10) 0.0144(9) 0.0237(10) 0.0036(8) 0.0071(8) -0.0034(7)
C2 0.0220(9) 0.0119(9) 0.0242(10) 0.0000(7) 0.0013(8) 0.0009(7)
C3 0.0211(9) 0.0176(10) 0.0228(10) 0.0018(8) 0.0036(8) -0.0016(7)
C4 0.0241(10) 0.0185(10) 0.0276(10) 0.0047(8) 0.0063(8) -0.0018(8)
C5 0.0264(10) 0.0112(9) 0.0270(10) 0.0017(8) 0.0047(8) 0.0005(7)
C6 0.0210(9) 0.0154(9) 0.0241(10) 0.0007(8) 0.0061(8) 0.0012(7)
C7 0.0344(12) 0.0189(11) 0.0328(12) 0.0029(9) 0.0108(9) -0.0003(8)
C8 0.0290(11) 0.0262(11) 0.0271(11) 0.0010(8) 0.0098(9) 0.0007(8)
C9 0.0329(12) 0.0332(12) 0.0339(12) 0.0050(10) 0.0132(10) 0.0061(9)
C10 0.0341(13) 0.0728(18) 0.0419(14) -0.0092(13) 0.0148(11) 0.0047(12)
C11 0.0453(15) 0.076(2) 0.0612(18) -0.0032(15) 0.0276(14) 0.0132(14)
C12 0.0264(10) 0.0139(9) 0.0294(11) -0.0014(8) 0.0100(9) -0.0046(8)
C13 0.0250(10) 0.0244(11) 0.0308(11) 0.0003(9) 0.0092(9) 0.0006(8)
C14 0.0356(12) 0.0437(14) 0.0277(11) -0.0014(10) 0.0119(10) -0.0014(10)
C15 0.0385(13) 0.0406(14) 0.0428(14) -0.0067(11) 0.0240(11) -0.0014(10)
C16 0.0292(11) 0.0278(12) 0.0454(13) -0.0004(10) 0.0174(10) 0.0045(9)
C17 0.0262(10) 0.0207(10) 0.0336(11) -0.0005(9) 0.0083(9) 0.0012(8)
C18 0.0250(11) 0.0345(13) 0.0245(10) -0.0029(9) 0.0058(9) 0.0018(9)
C19 0.0279(12) 0.0684(18) 0.0536(16) -0.0005(13) 0.0185(11) 0.0083(12)
C20 0.0379(14) 0.0566(17) 0.0562(16) 0.0008(13) 0.0137(12) -0.0017(12)
Cl2 0.0317(3) 0.0665(4) 0.0422(3) -0.0013(3) 0.0126(3) -0.0203(3)
F2 0.0330(6) 0.0155(6) 0.0382(7) -0.0062(5) 0.0168(5) 0.0025(5)
N2 0.0444(11) 0.0178(9) 0.0405(11) 0.0007(8) 0.0167(9) -0.0002(8)
O5 0.0374(8) 0.0131(7) 0.0442(9) 0.0009(6) 0.0197(7) -0.0013(6)
O6 0.0239(7) 0.0289(8) 0.0294(8) -0.0081(6) 0.0053(6) 0.0002(6)
O7 0.0291(8) 0.0290(8) 0.0373(8) -0.0006(7) 0.0067(7) 0.0035(6)
O8 0.0251(8) 0.0386(9) 0.0392(9) -0.0053(7) 0.0059(7) -0.0053(6)
C21 0.0207(9) 0.0132(9) 0.0255(10) -0.0038(8) 0.0078(8) 0.0019(7)
C22 0.0225(9) 0.0115(9) 0.0310(11) 0.0016(8) 0.0071(8) 0.0009(7)
C23 0.0290(10) 0.0192(10) 0.0297(11) 0.0035(8) 0.0145(9) 0.0047(8)
C24 0.0306(11) 0.0151(10) 0.0319(11) -0.0021(8) 0.0146(9) 0.0034(8)
C25 0.0266(10) 0.0124(9) 0.0258(10) -0.0002(8) 0.0086(8) 0.0016(7)
C26 0.0184(9) 0.0136(9) 0.0213(9) -0.0003(7) 0.0040(7) 0.0020(7)
C27 0.0307(11) 0.0189(11) 0.0274(11) -0.0015(8) 0.0128(9) 0.0024(8)
C28 0.0503(14) 0.0236(11) 0.0447(13) 0.0051(10) 0.0309(12) 0.0040(10)
C29A 0.086(4) 0.0330(16) 0.088(4) 0.013(2) 0.071(4) 0.015(3)
C30A 0.077(3) 0.0413(19) 0.079(3) 0.011(2) 0.059(2) 0.0164(19)
C31A 0.085(4) 0.054(3) 0.045(3) 0.0109(19) 0.041(3) -0.002(2)
C29B 0.086(4) 0.0330(16) 0.088(4) 0.013(2) 0.071(4) 0.015(3)
C30B 0.077(3) 0.0413(19) 0.079(3) 0.011(2) 0.059(2) 0.0164(19)
C31B 0.085(4) 0.054(3) 0.045(3) 0.0109(19) 0.041(3) -0.002(2)
C32 0.0218(9) 0.0120(9) 0.0260(10) 0.0009(8) 0.0082(8) 0.0035(7)
C33 0.0205(9) 0.0201(10) 0.0284(10) -0.0020(8) 0.0065(8) 0.0030(8)
C34 0.0326(11) 0.0350(12) 0.0221(10) -0.0012(9) 0.0099(9) 0.0052(9)
C35 0.0306(11) 0.0363(12) 0.0309(12) 0.0057(9) 0.0170(9) 0.0028(9)
C36 0.0218(10) 0.0260(11) 0.0342(11) 0.0036(9) 0.0080(9) -0.0010(8)
C37 0.0233(10) 0.0212(10) 0.0225(10) -0.0004(8) 0.0061(8) 0.0009(8)
C38 0.0251(10) 0.0301(12) 0.0198(10) 0.0033(9) 0.0055(8) 0.0008(9)
C39 0.0225(11) 0.0568(16) 0.0533(15) -0.0035(12) 0.0138(11) -0.0034(11)
C40 0.0425(15) 0.0585(18) 0.0570(17) -0.0010(14) -0.0009(13) 0.0119(13)

loop_
_atom_type_symbol
_atom_type_description
_atom_type_scat_dispersion_real
_atom_type_scat_dispersion_imag
_atom_type_scat_source
C C 0.0033 0.0016 'International Tables Vol C Tables 4.2.6.8 and 6.1.1.4'
H H 0.0000 0.0000 'International Tables Vol C Tables 4.2.6.8 and 6.1.1.4'
N N 0.0061 0.0033 'International Tables Vol C Tables 4.2.6.8 and 6.1.1.4'
O O 0.0106 0.0060 'International Tables Vol C Tables 4.2.6.8 and 6.1.1.4'
F F 0.0171 0.0103 'International Tables Vol C Tables 4.2.6.8 and 6.1.1.4'
Cl Cl 0.1484 0.1585 'International Tables Vol C Tables 4.2.6.8 and 6.1.1.4'

loop_
_geom_angle_atom_site_label_1
_geom_angle_atom_site_label_2
_geom_angle_atom_site_label_3
_geom_angle
_geom_angle_site_symmetry_1
_geom_angle_site_symmetry_3
_geom_angle_publ_flag
C2 O1 H1 107(3) . . ?
C18 O2 C13 115.41(16) . . ?
C18 O4 C19 116.48(19) . . ?
F1 C1 C6 118.57(17) . . ?
F1 C1 C2 117.59(16) . . ?
C6 C1 C2 123.84(17) . . ?
O1 C2 C1 122.09(17) . . ?
O1 C2 C3 118.14(18) . . ?
C1 C2 C3 119.76(17) . . ?
C4 C3 C2 117.75(18) . . ?
C4 C3 C8 120.91(17) . . ?
C2 C3 C8 121.34(17) . . ?
C3 C4 C5 121.72(17) . . ?
C3 C4 H4 119.1 . . ?
C5 C4 H4 119.1 . . ?
C4 C5 C6 121.17(17) . . ?
C4 C5 C7 119.04(17) . . ?
C6 C5 C7 119.76(18) . . ?
C1 C6 C5 115.75(17) . . ?
C1 C6 C12 122.67(16) . . ?
C5 C6 C12 121.58(17) . . ?
N1 C7 C5 177.8(2) . . ?
C3 C8 C9 114.32(17) . . ?
C3 C8 H8A 108.7 . . ?
C9 C8 H8A 108.7 . . ?
C3 C8 H8B 108.7 . . ?
C9 C8 H8B 108.7 . . ?
H8A C8 H8B 107.6 . . ?
C10 C9 C8 112.21(19) . . ?
C10 C9 H9A 109.2 . . ?
C8 C9 H9A 109.2 . . ?
C10 C9 H9B 109.2 . . ?
C8 C9 H9B 109.2 . . ?
H9A C9 H9B 107.9 . . ?
C11 C10 C9 113.6(2) . . ?
C11 C10 H10A 108.8 . . ?
C9 C10 H10A 108.8 . . ?
C11 C10 H10B 108.8 . . ?
C9 C10 H10B 108.8 . . ?
H10A C10 H10B 107.7 . . ?
C10 C11 H11A 109.5 . . ?
C10 C11 H11B 109.5 . . ?
H11A C11 H11B 109.5 . . ?
C10 C11 H11C 109.5 . . ?
H11A C11 H11C 109.5 . . ?
H11B C11 H11C 109.5 . . ?
C13 C12 C17 118.11(18) . . ?
C13 C12 C6 121.58(18) . . ?
C17 C12 C6 120.26(18) . . ?
C14 C13 C12 122.18(19) . . ?
C14 C13 O2 118.37(18) . . ?
C12 C13 O2 119.44(17) . . ?
C13 C14 C15 119.4(2) . . ?
C13 C14 H14 120.3 . . ?
C15 C14 H14 120.3 . . ?
C16 C15 C14 118.9(2) . . ?
C16 C15 H15 120.6 . . ?
C14 C15 H15 120.6 . . ?
C15 C16 C17 121.6(2) . . ?
C15 C16 Cl1 119.81(17) . . ?
C17 C16 Cl1 118.59(17) . . ?
C16 C17 C12 119.87(19) . . ?
C16 C17 H17 120.1 . . ?
C12 C17 H17 120.1 . . ?
O3 C18 O4 127.5(2) . . ?
O3 C18 O2 125.14(19) . . ?
O4 C18 O2 107.37(19) . . ?
O4 C19 C20 111.3(2) . . ?
O4 C19 H19A 109.4 . . ?
C20 C19 H19A 109.4 . . ?
O4 C19 H19B 109.4 . . ?
C20 C19 H19B 109.4 . . ?
H19A C19 H19B 108.0 . . ?
C19 C20 H20A 109.5 . . ?
C19 C20 H20B 109.5 . . ?
H20A C20 H20B 109.5 . . ?
C19 C20 H20C 109.5 . . ?
H20A C20 H20C 109.5 . . ?
H20B C20 H20C 109.5 . . ?
C22 O5 H2 116(2) . . ?
C38 O6 C33 115.28(16) . . ?
C38 O8 C39 115.91(18) . . ?
F2 C21 C26 119.19(16) . . ?
F2 C21 C22 117.12(16) . . ?
C26 C21 C22 123.67(16) . . ?
O5 C22 C21 122.65(17) . . ?
O5 C22 C23 117.35(18) . . ?
C21 C22 C23 119.99(17) . . ?
C24 C23 C22 117.33(18) . . ?
C24 C23 C28 124.13(17) . . ?
C22 C23 C28 118.54(18) . . ?
C25 C24 C23 121.48(17) . . ?
C25 C24 H24 119.3 . . ?
C23 C24 H24 119.3 . . ?
C24 C25 C26 121.81(17) . . ?
C24 C25 C27 119.34(16) . . ?
C26 C25 C27 118.84(17) . . ?
C21 C26 C25 115.70(17) . . ?
C21 C26 C32 122.82(16) . . ?
C25 C26 C32 121.37(16) . . ?
N2 C27 C25 178.9(2) . . ?
C23 C28 C29A 117.3(2) . . ?
C23 C28 C29B 110.8(5) . . ?
C29A C28 C29B 26.3(6) . . ?
C23 C28 H28A 108.0 . . ?
C29A C28 H28A 108.0 . . ?
C29B C28 H28A 131.4 . . ?
C23 C28 H28B 108.0 . . ?
C29A C28 H28B 108.0 . . ?
C29B C28 H28B 87.4 . . ?
H28A C28 H28B 107.2 . . ?
C23 C28 H28C 109.5 . . ?
C29A C28 H28C 83.8 . . ?
C29B C28 H28C 109.6 . . ?
H28A C28 H28C 27.6 . . ?
H28B C28 H28C 129.0 . . ?
C23 C28 H28D 109.5 . . ?
C29A C28 H28D 124.3 . . ?
C29B C28 H28D 109.4 . . ?
H28A C28 H28D 83.3 . . ?
H28B C28 H28D 25.1 . . ?
H28C C28 H28D 108.0 . . ?
C28 C29A C30A 113.5(4) . . ?
C28 C29A H29A 108.9 . . ?
C30A C29A H29A 108.9 . . ?
C28 C29A H29B 108.9 . . ?
C30A C29A H29B 108.9 . . ?
H29A C29A H29B 107.7 . . ?
C31A C30A C29A 114.0(4) . . ?
C31A C30A H30A 108.8 . . ?
C29A C30A H30A 108.8 . . ?
C31A C30A H30B 108.8 . . ?
C29A C30A H30B 108.8 . . ?
H30A C30A H30B 107.7 . . ?
C30A C31A H31A 109.5 . . ?
C30A C31A H31B 109.5 . . ?
H31A C31A H31B 109.5 . . ?
C30A C31A H31C 109.5 . . ?
H31A C31A H31C 109.5 . . ?
H31B C31A H31C 109.5 . . ?
C30B C29B C28 113.6(11) . . ?
C30B C29B H29C 108.8 . . ?
C28 C29B H29C 108.8 . . ?
C30B C29B H29D 108.8 . . ?
C28 C29B H29D 108.8 . . ?
H29C C29B H29D 107.7 . . ?
C31B C30B C29B 115.7(11) . . ?
C31B C30B H30C 108.4 . . ?
C29B C30B H30C 108.4 . . ?
C31B C30B H30D 108.4 . . ?
C29B C30B H30D 108.4 . . ?
H30C C30B H30D 107.4 . . ?
C30B C31B H31D 109.5 . . ?
C30B C31B H31E 109.5 . . ?
H31D C31B H31E 109.5 . . ?
C30B C31B H31F 109.5 . . ?
H31D C31B H31F 109.5 . . ?
H31E C31B H31F 109.5 . . ?
C37 C32 C33 117.53(17) . . ?
C37 C32 C26 119.24(17) . . ?
C33 C32 C26 123.18(17) . . ?
C34 C33 C32 122.11(18) . . ?
C34 C33 O6 118.42(18) . . ?
C32 C33 O6 119.45(17) . . ?
C33 C34 C35 120.09(19) . . ?
C33 C34 H34 120.0 . . ?
C35 C34 H34 120.0 . . ?
C36 C35 C34 118.02(18) . . ?
C36 C35 H35 121.0 . . ?
C34 C35 H35 121.0 . . ?
C35 C36 C37 122.06(19) . . ?
C35 C36 Cl2 120.23(16) . . ?
C37 C36 Cl2 117.70(17) . . ?
C36 C37 C32 120.12(19) . . ?
C36 C37 H37 119.9 . . ?
C32 C37 H37 119.9 . . ?
O7 C38 O8 127.86(19) . . ?
O7 C38 O6 125.38(18) . . ?
O8 C38 O6 106.76(18) . . ?
O8 C39 C40 110.9(2) . . ?
O8 C39 H39A 109.5 . . ?
C40 C39 H39A 109.5 . . ?
O8 C39 H39B 109.5 . . ?
C40 C39 H39B 109.5 . . ?
H39A C39 H39B 108.1 . . ?
C39 C40 H40A 109.5 . . ?
C39 C40 H40B 109.5 . . ?
H40A C40 H40B 109.5 . . ?
C39 C40 H40C 109.5 . . ?
H40A C40 H40C 109.5 . . ?
H40B C40 H40C 109.5 . . ?

loop_
_geom_bond_atom_site_label_1
_geom_bond_atom_site_label_2
_geom_bond_distance
_geom_bond_site_symmetry_2
_geom_bond_publ_flag
Cl1 C16 1.741(2) . ?
F1 C1 1.361(2) . ?
N1 C7 1.150(3) . ?
O1 C2 1.357(2) . ?
O1 H1 0.77(4) . ?
O2 C18 1.352(3) . ?
O2 C13 1.403(3) . ?
O3 C18 1.197(3) . ?
O4 C18 1.319(3) . ?
O4 C19 1.466(3) . ?
C1 C6 1.386(3) . ?
C1 C2 1.387(3) . ?
C2 C3 1.399(3) . ?
C3 C4 1.382(3) . ?
C3 C8 1.509(3) . ?
C4 C5 1.401(3) . ?
C4 H4 0.9500 . ?
C5 C6 1.404(3) . ?
C5 C7 1.434(3) . ?
C6 C12 1.490(3) . ?
C8 C9 1.536(3) . ?
C8 H8A 0.9900 . ?
C8 H8B 0.9900 . ?
C9 C10 1.508(3) . ?
C9 H9A 0.9900 . ?
C9 H9B 0.9900 . ?
C10 C11 1.507(4) . ?
C10 H10A 0.9900 . ?
C10 H10B 0.9900 . ?
C11 H11A 0.9800 . ?
C11 H11B 0.9800 . ?
C11 H11C 0.9800 . ?
C12 C13 1.392(3) . ?
C12 C17 1.392(3) . ?
C13 C14 1.388(3) . ?
C14 C15 1.390(3) . ?
C14 H14 0.9500 . ?
C15 C16 1.387(3) . ?
C15 H15 0.9500 . ?
C16 C17 1.391(3) . ?
C17 H17 0.9500 . ?
C19 C20 1.487(4) . ?
C19 H19A 0.9900 . ?
C19 H19B 0.9900 . ?
C20 H20A 0.9800 . ?
C20 H20B 0.9800 . ?
C20 H20C 0.9800 . ?
Cl2 C36 1.748(2) . ?
F2 C21 1.356(2) . ?
N2 C27 1.145(3) . ?
O5 C22 1.347(2) . ?
O5 H2 0.89(4) . ?
O6 C38 1.360(3) . ?
O6 C33 1.405(2) . ?
O7 C38 1.190(3) . ?
O8 C38 1.323(3) . ?
O8 C39 1.466(3) . ?
C21 C26 1.384(3) . ?
C21 C22 1.390(3) . ?
C22 C23 1.407(3) . ?
C23 C24 1.393(3) . ?
C23 C28 1.505(3) . ?
C24 C25 1.393(3) . ?
C24 H24 0.9500 . ?
C25 C26 1.406(3) . ?
C25 C27 1.442(3) . ?
C26 C32 1.482(3) . ?
C28 C29A 1.515(5) . ?
C28 C29B 1.550(17) . ?
C28 H28A 0.9900 . ?
C28 H28B 0.9900 . ?
C28 H28C 0.9900 . ?
C28 H28D 0.9900 . ?
C29A C30A 1.550(5) . ?
C29A H29A 0.9900 . ?
C29A H29B 0.9900 . ?
C30A C31A 1.524(5) . ?
C30A H30A 0.9900 . ?
C30A H30B 0.9900 . ?
C31A H31A 0.9800 . ?
C31A H31B 0.9800 . ?
C31A H31C 0.9800 . ?
C29B C30B 1.548(13) . ?
C29B H29C 0.9900 . ?
C29B H29D 0.9900 . ?
C30B C31B 1.462(14) . ?
C30B H30C 0.9900 . ?
C30B H30D 0.9900 . ?
C31B H31D 0.9800 . ?
C31B H31E 0.9800 . ?
C31B H31F 0.9800 . ?
C32 C37 1.397(3) . ?
C32 C33 1.397(3) . ?
C33 C34 1.379(3) . ?
C34 C35 1.397(3) . ?
C34 H34 0.9500 . ?
C35 C36 1.385(3) . ?
C35 H35 0.9500 . ?
C36 C37 1.386(3) . ?
C37 H37 0.9500 . ?
C39 C40 1.496(4) . ?
C39 H39A 0.9900 . ?
C39 H39B 0.9900 . ?
C40 H40A 0.9800 . ?
C40 H40B 0.9800 . ?
C40 H40C 0.9800 . ?

loop_
_geom_hbond_atom_site_label_D
_geom_hbond_atom_site_label_H
_geom_hbond_atom_site_label_A
_geom_hbond_distance_DH
_geom_hbond_distance_HA
_geom_hbond_distance_DA
_geom_hbond_angle_DHA
_geom_hbond_site_symmetry_A
O1 H1 F1 0.77(4) 2.30(4) 2.739(3) 117(4) .
O5 H2 F2 0.89(4) 2.37(3) 2.736(2) 105(3) .

loop_
_geom_torsion_atom_site_label_1
_geom_torsion_atom_site_label_2
_geom_torsion_atom_site_label_3
_geom_torsion_atom_site_label_4
_geom_torsion
_geom_torsion_site_symmetry_1
_geom_torsion_site_symmetry_2
_geom_torsion_site_symmetry_3
_geom_torsion_site_symmetry_4
_geom_torsion_publ_flag
F1 C1 C2 O1 -0.4(3) . . . . ?
C6 C1 C2 O1 178.54(17) . . . . ?
F1 C1 C2 C3 -179.40(16) . . . . ?
C6 C1 C2 C3 -0.4(3) . . . . ?
O1 C2 C3 C4 -177.97(16) . . . . ?
C1 C2 C3 C4 1.0(3) . . . . ?
O1 C2 C3 C8 2.4(3) . . . . ?
C1 C2 C3 C8 -178.59(17) . . . . ?
C2 C3 C4 C5 -1.0(3) . . . . ?
C8 C3 C4 C5 178.62(17) . . . . ?
C3 C4 C5 C6 0.3(3) . . . . ?
C3 C4 C5 C7 -177.94(18) . . . . ?
F1 C1 C6 C5 178.71(16) . . . . ?
C2 C1 C6 C5 -0.3(3) . . . . ?
F1 C1 C6 C12 -1.0(3) . . . . ?
C2 C1 C6 C12 179.97(17) . . . . ?
C4 C5 C6 C1 0.3(3) . . . . ?
C7 C5 C6 C1 178.57(17) . . . . ?
C4 C5 C6 C12 -179.93(17) . . . . ?
C7 C5 C6 C12 -1.7(3) . . . . ?
C4 C5 C7 N1 6(7) . . . . ?
C6 C5 C7 N1 -173(100) . . . . ?
C4 C3 C8 C9 -105.1(2) . . . . ?
C2 C3 C8 C9 74.5(2) . . . . ?
C3 C8 C9 C10 172.54(19) . . . . ?
C8 C9 C10 C11 -175.6(2) . . . . ?
C1 C6 C12 C13 -68.7(3) . . . . ?
C5 C6 C12 C13 111.6(2) . . . . ?
C1 C6 C12 C17 114.1(2) . . . . ?
C5 C6 C12 C17 -65.6(2) . . . . ?
C17 C12 C13 C14 -0.9(3) . . . . ?
C6 C12 C13 C14 -178.17(18) . . . . ?
C17 C12 C13 O2 -179.63(16) . . . . ?
C6 C12 C13 O2 3.1(3) . . . . ?
C18 O2 C13 C14 110.2(2) . . . . ?
C18 O2 C13 C12 -71.0(2) . . . . ?
C12 C13 C14 C15 1.3(3) . . . . ?
O2 C13 C14 C15 180.00(18) . . . . ?
C13 C14 C15 C16 -0.7(3) . . . . ?
C14 C15 C16 C17 -0.1(3) . . . . ?
C14 C15 C16 Cl1 178.91(16) . . . . ?
C15 C16 C17 C12 0.5(3) . . . . ?
Cl1 C16 C17 C12 -178.57(15) . . . . ?
C13 C12 C17 C16 0.0(3) . . . . ?
C6 C12 C17 C16 177.31(17) . . . . ?
C19 O4 C18 O3 0.3(3) . . . . ?
C19 O4 C18 O2 -178.73(17) . . . . ?
C13 O2 C18 O3 -5.5(3) . . . . ?
C13 O2 C18 O4 173.57(15) . . . . ?
C18 O4 C19 C20 -85.0(3) . . . . ?
F2 C21 C22 O5 -0.6(3) . . . . ?
C26 C21 C22 O5 177.37(17) . . . . ?
F2 C21 C22 C23 -179.43(17) . . . . ?
C26 C21 C22 C23 -1.4(3) . . . . ?
O5 C22 C23 C24 -178.40(17) . . . . ?
C21 C22 C23 C24 0.5(3) . . . . ?
O5 C22 C23 C28 1.9(3) . . . . ?
C21 C22 C23 C28 -179.23(18) . . . . ?
C22 C23 C24 C25 0.0(3) . . . . ?
C28 C23 C24 C25 179.7(2) . . . . ?
C23 C24 C25 C26 0.5(3) . . . . ?
C23 C24 C25 C27 -178.38(18) . . . . ?
F2 C21 C26 C25 179.76(16) . . . . ?
C22 C21 C26 C25 1.8(3) . . . . ?
F2 C21 C26 C32 3.5(3) . . . . ?
C22 C21 C26 C32 -174.44(17) . . . . ?
C24 C25 C26 C21 -1.3(3) . . . . ?
C27 C25 C26 C21 177.55(17) . . . . ?
C24 C25 C26 C32 174.99(17) . . . . ?
C27 C25 C26 C32 -6.2(3) . . . . ?
C24 C25 C27 N2 18(14) . . . . ?
C26 C25 C27 N2 -161(14) . . . . ?
C24 C23 C28 C29A -6.5(4) . . . . ?
C22 C23 C28 C29A 173.1(3) . . . . ?
C24 C23 C28 C29B 21.4(7) . . . . ?
C22 C23 C28 C29B -158.9(6) . . . . ?
C23 C28 C29A C30A -165.0(3) . . . . ?
C29B C28 C29A C30A 113.1(15) . . . . ?
C28 C29A C30A C31A -58.1(6) . . . . ?
C23 C28 C29B C30B 167.7(8) . . . . ?
C29A C28 C29B C30B -82.6(15) . . . . ?
C28 C29B C30B C31B 46.1(14) . . . . ?
C21 C26 C32 C37 114.0(2) . . . . ?
C25 C26 C32 C37 -62.0(2) . . . . ?
C21 C26 C32 C33 -68.5(2) . . . . ?
C25 C26 C32 C33 115.5(2) . . . . ?
C37 C32 C33 C34 -2.8(3) . . . . ?
C26 C32 C33 C34 179.67(17) . . . . ?
C37 C32 C33 O6 178.91(16) . . . . ?
C26 C32 C33 O6 1.4(3) . . . . ?
C38 O6 C33 C34 114.5(2) . . . . ?
C38 O6 C33 C32 -67.2(2) . . . . ?
C32 C33 C34 C35 2.9(3) . . . . ?
O6 C33 C34 C35 -178.87(17) . . . . ?
C33 C34 C35 C36 -0.8(3) . . . . ?
C34 C35 C36 C37 -1.2(3) . . . . ?
C34 C35 C36 Cl2 177.50(15) . . . . ?
C35 C36 C37 C32 1.2(3) . . . . ?
Cl2 C36 C37 C32 -177.56(14) . . . . ?
C33 C32 C37 C36 0.8(3) . . . . ?
C26 C32 C37 C36 178.40(16) . . . . ?
C39 O8 C38 O7 -0.2(3) . . . . ?
C39 O8 C38 O6 -179.69(16) . . . . ?
C33 O6 C38 O7 -5.8(3) . . . . ?
C33 O6 C38 O8 173.76(15) . . . . ?
C38 O8 C39 C40 -87.1(2) . . . . ?
